data_4309036
loop_
_publ_author_name
'Sergey S. Karlov'
'Elmira Kh. Lermontova'
'Maxim V. Zabalov'
'Anastasia A. Selina'
'Andrei V. Churakov'
'Judith A. K. Howard'
'Mikhail Yu. Antipin'
'Galina S. Zaitseva'

_publ_contact_author
; Dr Galina S. Zaitseva
  Department of Chemistry, Moscow State University
  Leninskie Gory, Moscow 119899, Russia
;
_publ_contact_author_email zait@org.chem.msu.su
_publ_section_title
;
Synthesis, X-ray Diffraction Studies, and DFT Calculations on
Hexacoordinated Germanium Derivatives: The Case of Germaspirobis(ocanes)
;
_journal_name_full 'Inorganic Chemistry'
_journal_page_first 4879
_journal_page_last 4886
_journal_paper_doi 10.1021/ic048165m
_journal_volume 44
_journal_year 2005
_chemical_formula_moiety 'C22 H30 Ge N2 O4'
_chemical_formula_sum 'C22 H30 Ge N2 O4'
_chemical_formula_weight 459.07
_chemical_name_systematic
; 
Bis[N-methyl-(2-oxy-2-phenylethyl)-(2-oxyethyl)amine]germanium
;
_space_group_IT_number 92
_symmetry_cell_setting tetragonal
_symmetry_space_group_name_Hall 'P 4abw 2nw'
_symmetry_space_group_name_H-M 'P 41 21 2'
_atom_sites_solution_hydrogens difmap
_atom_sites_solution_primary direct
_atom_sites_solution_secondary difmap
_audit_creation_method SHELXL-97
_cell_angle_alpha 90.00
_cell_angle_beta 90.00
_cell_angle_gamma 90.00
_cell_formula_units_Z 4
_cell_length_a 11.6124(1)
_cell_length_b 11.6124(1)
_cell_length_c 15.5183(2)
_cell_measurement_reflns_used 8939
_cell_measurement_temperature 120(2)
_cell_measurement_theta_max 29.870
_cell_measurement_theta_min 2.480
_cell_volume 2092.61(4)
_computing_structure_refinement 'SHELXL-97 (Sheldrick, 1997)'
_computing_structure_solution 'SHELXS-97 (Sheldrick, 1990)'
_diffrn_ambient_temperature 120(2)
_diffrn_measured_fraction_theta_full 1.000
_diffrn_measured_fraction_theta_max 1.000
_diffrn_measurement_device_type 'Bruker SMART 1K'
_diffrn_measurement_method \w
_diffrn_radiation_monochromator graphite
_diffrn_radiation_source 'fine-focus sealed tube'
_diffrn_radiation_type MoK\a
_diffrn_radiation_wavelength 0.71073
_diffrn_reflns_av_R_equivalents 0.0418
_diffrn_reflns_av_sigmaI/netI 0.0274
_diffrn_reflns_limit_h_max 13
_diffrn_reflns_limit_h_min -15
_diffrn_reflns_limit_k_max 13
_diffrn_reflns_limit_k_min -15
_diffrn_reflns_limit_l_max 20
_diffrn_reflns_limit_l_min -19
_diffrn_reflns_number 15351
_diffrn_reflns_theta_full 27.99
_diffrn_reflns_theta_max 27.99
_diffrn_reflns_theta_min 2.19
_exptl_absorpt_coefficient_mu 1.495
_exptl_absorpt_correction_T_max 0.8649
_exptl_absorpt_correction_T_min 0.7542
_exptl_absorpt_correction_type multi-scan
_exptl_crystal_colour colourless
_exptl_crystal_density_diffrn 1.457
_exptl_crystal_density_method 'not measured'
_exptl_crystal_description prism
_exptl_crystal_F_000 960
_exptl_crystal_size_max 0.20
_exptl_crystal_size_mid 0.20
_exptl_crystal_size_min 0.10
_refine_diff_density_max 0.323
_refine_diff_density_min -0.250
_refine_diff_density_rms 0.049
_refine_ls_abs_structure_details 'Flack H D (1983), Acta Cryst. A39, 876-881'
_refine_ls_abs_structure_Flack -0.007(10)
_refine_ls_extinction_method none
_refine_ls_goodness_of_fit_ref 1.068
_refine_ls_hydrogen_treatment refall
_refine_ls_matrix_type full
_refine_ls_number_parameters 192
_refine_ls_number_reflns 2540
_refine_ls_number_restraints 0
_refine_ls_restrained_S_all 1.068
_refine_ls_R_factor_all 0.0289
_refine_ls_R_factor_gt 0.0246
_refine_ls_shift/su_max 0.000
_refine_ls_shift/su_mean 0.000
_refine_ls_structure_factor_coef Fsqd
_refine_ls_weighting_details 'calc w=1/[\s^2^(Fo^2^)+(0.0339P)^2^+0.0000P] where P=(Fo^2^+2Fc^2^)/3'
_refine_ls_weighting_scheme calc
_refine_ls_wR_factor_gt 0.0559
_refine_ls_wR_factor_ref 0.0570
_reflns_number_gt 2362
_reflns_number_total 2540
_reflns_threshold_expression I>2\s(I)
_cod_data_source_file ic048165msi20041228_094930_1.cif
_cod_data_source_block k
_cod_database_code 4309036

loop_
_symmetry_equiv_pos_as_xyz
'x, y, z'
'-x, -y, z+1/2'
'-y+1/2, x+1/2, z+1/4'
'y+1/2, -x+1/2, z+3/4'
'-x+1/2, y+1/2, -z+1/4'
'x+1/2, -y+1/2, -z+3/4'
'y, x, -z'
'-y, -x, -z+1/2'

loop_
_atom_site_label
_atom_site_type_symbol
_atom_site_fract_x
_atom_site_fract_y
_atom_site_fract_z
_atom_site_U_iso_or_equiv
_atom_site_adp_type
_atom_site_occupancy
_atom_site_symmetry_multiplicity
_atom_site_calc_flag
_atom_site_refinement_flags
_atom_site_disorder_assembly
_atom_site_disorder_group
Ge1 Ge 0.311153(16) 0.311153(16) 0.0000 0.01682(7) Uani 1 2 d S . .
N1 N 0.30649(16) 0.48671(13) 0.06946(10) 0.0228(3) Uani 1 1 d . . .
O1 O 0.16286(10) 0.30572(12) 0.03800(8) 0.0215(3) Uani 1 1 d . . .
O2 O 0.39563(12) 0.27564(12) 0.09621(9) 0.0241(3) Uani 1 1 d . . .
C1 C 0.1868(2) 0.48881(17) 0.10510(13) 0.0251(4) Uani 1 1 d . . .
C2 C 0.10977(17) 0.41466(16) 0.04722(12) 0.0217(4) Uani 1 1 d . . .
C3 C -0.00873(17) 0.40253(18) 0.08684(12) 0.0241(4) Uani 1 1 d . . .
C4 C -0.0800(2) 0.4993(2) 0.09356(15) 0.0384(6) Uani 1 1 d . . .
C5 C -0.1886(3) 0.4893(3) 0.13010(16) 0.0497(7) Uani 1 1 d . . .
C6 C -0.2286(2) 0.3856(3) 0.15832(16) 0.0453(7) Uani 1 1 d . . .
C7 C -0.1592(2) 0.2895(2) 0.15183(18) 0.0459(7) Uani 1 1 d . . .
C8 C -0.04916(19) 0.2980(2) 0.11637(14) 0.0308(5) Uani 1 1 d . . .
C9 C 0.3911(2) 0.47563(19) 0.13984(15) 0.0285(5) Uani 1 1 d . . .
C10 C 0.39152(19) 0.34961(19) 0.16847(13) 0.0273(5) Uani 1 1 d . . .
C11 C 0.3277(2) 0.59119(18) 0.01798(15) 0.0329(5) Uani 1 1 d . . .
H11 H 0.187(2) 0.4524(19) 0.1595(14) 0.025(5) Uiso 1 1 d . . .
H102 H 0.320(2) 0.3354(19) 0.2036(15) 0.027(5) Uiso 1 1 d . . .
H113 H 0.327(2) 0.654(2) 0.0543(15) 0.030(6) Uiso 1 1 d . . .
H12 H 0.1638(18) 0.564(2) 0.1137(13) 0.021(5) Uiso 1 1 d . . .
H112 H 0.4039(19) 0.5864(19) -0.0055(14) 0.024(5) Uiso 1 1 d . . .
H2 H 0.1001(17) 0.4553(19) -0.0078(15) 0.027(5) Uiso 1 1 d . . .
H101 H 0.4601(18) 0.3332(17) 0.2040(13) 0.019(5) Uiso 1 1 d . . .
H92 H 0.467(2) 0.497(2) 0.1161(18) 0.047(8) Uiso 1 1 d . . .
H4 H -0.052(2) 0.571(2) 0.0701(18) 0.046(7) Uiso 1 1 d . . .
H5 H -0.233(2) 0.556(3) 0.1343(19) 0.050(8) Uiso 1 1 d . . .
H7 H -0.182(3) 0.217(3) 0.170(2) 0.062(9) Uiso 1 1 d . . .
H6 H -0.301(2) 0.379(2) 0.1821(17) 0.041(7) Uiso 1 1 d . . .
H111 H 0.266(2) 0.598(2) -0.0268(19) 0.051(8) Uiso 1 1 d . . .
H8 H -0.005(2) 0.235(2) 0.1083(16) 0.035(7) Uiso 1 1 d . . .
H91 H 0.3700(19) 0.527(2) 0.1864(16) 0.027(6) Uiso 1 1 d . . .

loop_
_atom_site_aniso_label
_atom_site_aniso_U_11
_atom_site_aniso_U_22
_atom_site_aniso_U_33
_atom_site_aniso_U_23
_atom_site_aniso_U_13
_atom_site_aniso_U_12
Ge1 0.01797(9) 0.01797(9) 0.01451(11) -0.00052(8) 0.00052(8) -0.00153(11)
N1 0.0289(8) 0.0200(7) 0.0197(7) -0.0017(6) -0.0012(7) -0.0039(8)
O1 0.0203(6) 0.0181(6) 0.0260(6) -0.0038(6) 0.0058(5) 0.0007(6)
O2 0.0300(7) 0.0259(7) 0.0165(6) 0.0005(5) -0.0019(5) 0.0040(6)
C1 0.0291(10) 0.0209(9) 0.0253(10) -0.0061(7) -0.0007(9) 0.0007(9)
C2 0.0257(10) 0.0204(9) 0.0191(9) -0.0002(7) 0.0003(7) 0.0015(8)
C3 0.0250(10) 0.0288(10) 0.0184(9) -0.0042(7) -0.0002(7) 0.0058(8)
C4 0.0380(13) 0.0420(13) 0.0352(12) 0.0101(10) 0.0081(10) 0.0190(11)
C5 0.0380(13) 0.076(2) 0.0346(12) 0.0051(12) 0.0049(12) 0.0316(15)
C6 0.0234(11) 0.078(2) 0.0346(13) -0.0200(14) 0.0047(10) -0.0020(12)
C7 0.0386(14) 0.0516(17) 0.0475(14) -0.0222(12) 0.0170(11) -0.0187(12)
C8 0.0301(11) 0.0279(11) 0.0343(11) -0.0111(10) 0.0072(9) -0.0036(10)
C9 0.0296(11) 0.0303(12) 0.0257(10) -0.0085(9) -0.0036(9) -0.0056(9)
C10 0.0286(11) 0.0341(11) 0.0192(9) -0.0028(7) -0.0054(8) 0.0000(9)
C11 0.0446(15) 0.0195(10) 0.0345(13) -0.0005(8) 0.0039(10) -0.0069(10)

loop_
_atom_type_symbol
_atom_type_description
_atom_type_scat_dispersion_real
_atom_type_scat_dispersion_imag
_atom_type_scat_source
C C 0.0033 0.0016 'International Tables Vol C Tables 4.2.6.8 and 6.1.1.4'
H H 0.0000 0.0000 'International Tables Vol C Tables 4.2.6.8 and 6.1.1.4'
N N 0.0061 0.0033 'International Tables Vol C Tables 4.2.6.8 and 6.1.1.4'
O O 0.0106 0.0060 'International Tables Vol C Tables 4.2.6.8 and 6.1.1.4'
Ge Ge 0.1547 1.8001 'International Tables Vol C Tables 4.2.6.8 and 6.1.1.4'

loop_
_geom_angle_atom_site_label_1
_geom_angle_atom_site_label_2
_geom_angle_atom_site_label_3
_geom_angle
_geom_angle_site_symmetry_1
_geom_angle_site_symmetry_3
_geom_angle_publ_flag
O1 Ge1 O1 92.25(9) . 7 ?
O1 Ge1 O2 103.56(6) . . ?
O1 Ge1 O2 93.99(6) 7 . ?
O1 Ge1 O2 93.99(6) . 7 ?
O1 Ge1 O2 103.56(6) 7 7 ?
O2 Ge1 O2 154.67(9) . 7 ?
O1 Ge1 N1 170.44(6) . 7 ?
O1 Ge1 N1 81.79(6) 7 7 ?
O2 Ge1 N1 84.40(6) . 7 ?
O2 Ge1 N1 80.26(6) 7 7 ?
O1 Ge1 N1 81.79(6) . . ?
O1 Ge1 N1 170.44(6) 7 . ?
O2 Ge1 N1 80.26(6) . . ?
O2 Ge1 N1 84.40(6) 7 . ?
N1 Ge1 N1 105.06(9) 7 . ?
C11 N1 C9 111.21(17) . . ?
C11 N1 C1 110.03(17) . . ?
C9 N1 C1 110.28(16) . . ?
C11 N1 Ge1 118.07(12) . . ?
C9 N1 Ge1 104.67(12) . . ?
C1 N1 Ge1 102.06(11) . . ?
C2 O1 Ge1 114.45(11) . . ?
C10 O2 Ge1 119.43(12) . . ?
N1 C1 C2 108.45(15) . . ?
N1 C1 H11 108.8(15) . . ?
C2 C1 H11 105.8(14) . . ?
N1 C1 H12 109.6(13) . . ?
C2 C1 H12 116.7(13) . . ?
H11 C1 H12 107.2(19) . . ?
O1 C2 C3 110.74(15) . . ?
O1 C2 C1 107.91(16) . . ?
C3 C2 C1 110.17(16) . . ?
O1 C2 H2 113.0(13) . . ?
C3 C2 H2 107.1(12) . . ?
C1 C2 H2 107.8(12) . . ?
C8 C3 C4 118.7(2) . . ?
C8 C3 C2 121.74(17) . . ?
C4 C3 C2 119.5(2) . . ?
C5 C4 C3 120.0(2) . . ?
C5 C4 H4 122.2(17) . . ?
C3 C4 H4 117.7(17) . . ?
C6 C5 C4 121.0(2) . . ?
C6 C5 H5 121.4(18) . . ?
C4 C5 H5 117.6(18) . . ?
C5 C6 C7 119.5(2) . . ?
C5 C6 H6 120.8(16) . . ?
C7 C6 H6 119.8(16) . . ?
C6 C7 C8 120.4(3) . . ?
C6 C7 H7 123(2) . . ?
C8 C7 H7 117(2) . . ?
C3 C8 C7 120.3(2) . . ?
C3 C8 H8 118.6(16) . . ?
C7 C8 H8 120.9(16) . . ?
N1 C9 C10 107.50(16) . . ?
N1 C9 H92 107.4(16) . . ?
C10 C9 H92 110.2(16) . . ?
N1 C9 H91 109.4(14) . . ?
C10 C9 H91 111.7(14) . . ?
H92 C9 H91 111(2) . . ?
O2 C10 C9 110.56(16) . . ?
O2 C10 H102 111.0(12) . . ?
C9 C10 H102 108.2(13) . . ?
O2 C10 H101 107.4(12) . . ?
C9 C10 H101 110.5(12) . . ?
H102 C10 H101 109.2(18) . . ?
N1 C11 H113 108.7(15) . . ?
N1 C11 H112 108.2(13) . . ?
H113 C11 H112 107(2) . . ?
N1 C11 H111 108.7(16) . . ?
H113 C11 H111 111(2) . . ?
H112 C11 H111 114(2) . . ?

loop_
_geom_bond_atom_site_label_1
_geom_bond_atom_site_label_2
_geom_bond_distance
_geom_bond_site_symmetry_2
_geom_bond_publ_flag
Ge1 O1 1.8213(12) . ?
Ge1 O1 1.8213(12) 7 ?
Ge1 O2 1.8335(13) . ?
Ge1 O2 1.8335(13) 7 ?
Ge1 N1 2.3067(15) 7 ?
Ge1 N1 2.3067(15) . ?
N1 C11 1.473(2) . ?
N1 C9 1.475(3) . ?
N1 C1 1.496(3) . ?
O1 C2 1.415(2) . ?
O2 C10 1.413(2) . ?
C1 C2 1.532(3) . ?
C1 H11 0.94(2) . ?
C1 H12 0.93(2) . ?
C2 C3 1.514(3) . ?
C2 H2 0.98(2) . ?
C3 C8 1.380(3) . ?
C3 C4 1.400(3) . ?
C4 C5 1.388(4) . ?
C4 H4 0.97(3) . ?
C5 C6 1.362(4) . ?
C5 H5 0.93(3) . ?
C6 C7 1.381(4) . ?
C6 H6 0.92(3) . ?
C7 C8 1.395(3) . ?
C7 H7 0.93(3) . ?
C8 H8 0.90(3) . ?
C9 C10 1.529(3) . ?
C9 H92 0.99(3) . ?
C9 H91 0.97(2) . ?
C10 H102 1.01(2) . ?
C10 H101 0.99(2) . ?
C11 H113 0.92(2) . ?
C11 H112 0.96(2) . ?
C11 H111 1.00(3) . ?
